data_4344890
loop_
_publ_author_name
'Dwivedi, Ambikesh D.'
'Binnani, Chinky'
'Tyagi, Deepika'
'Rawat, Kuber S.'
'Li, Pei-Zhou'
'Zhao, Yanli'
'Mobin, Shaikh M.'
'Pathak, Biswarup'
'Singh, Sanjay K.'

_publ_section_title
;
 Troponate/Aminotroponate Ruthenium-Arene Complexes: Synthesis, Structure,
 and Ligand-Tuned Mechanistic Pathway for Direct C-H Bond Arylation with
 Aryl Chlorides in Water.
;
_journal_issue 13
_journal_name_full 'Inorganic chemistry'
_journal_page_first 6739
_journal_page_last 6749
_journal_paper_doi 10.1021/acs.inorgchem.6b01028
_journal_volume 55
_journal_year 2016
_chemical_formula_sum 'C13 H17 N O'
_chemical_formula_weight 203.27
_space_group_crystal_system monoclinic
_space_group_IT_number 14
_space_group_name_Hall '-P 2yn'
_space_group_name_H-M_alt 'P 1 21/n 1'
_symmetry_space_group_name_Hall '-P 2yn'
_symmetry_space_group_name_H-M 'P 1 21/n 1'
_atom_sites_solution_hydrogens geom
_audit_creation_method SHELXL-2014/8
_cell_angle_alpha 90
_cell_angle_beta 111.635(7)
_cell_angle_gamma 90
_cell_formula_units_Z 4
_cell_length_a 12.1211(7)
_cell_length_b 8.5610(5)
_cell_length_c 12.4050(8)
_cell_measurement_reflns_used 378
_cell_measurement_temperature 293(2)
_cell_measurement_theta_max 26.98
_cell_measurement_theta_min 3.17
_cell_volume 1196.57(14)
_computing_cell_refinement
;
CrysAlisPro, Agilent Technologies,
Version 1.171.36.28 (release 01-02-2013 CrysAlis171 .NET)
;
_computing_data_collection
;
CrysAlisPro, Agilent Technologies,
Version 1.171.36.28 (release 01-02-2013 CrysAlis171 .NET)
;
_computing_data_reduction
;
CrysAlisPro, Agilent Technologies,
Version 1.171.36.28 (release 01-02-2013 CrysAlis171 .NET)
;
_computing_molecular_graphics
;
O. V. Dolomanov, L. J. Bourhis, R. J. Gildea, J. A. K. Howard and H. Puschmann,
OLEX2: a complete structure solution, refinement and analysis program.
J. Appl. Cryst. (2009). 42, 339-341.
;
_computing_publication_material
;
O. V. Dolomanov, L. J. Bourhis, R. J. Gildea, J. A. K. Howard and H. Puschmann,
OLEX2: a complete structure solution, refinement and analysis program.
J. Appl. Cryst. (2009). 42, 339-341.
;
_computing_structure_refinement 'SHELXL-2014/8 (Sheldrick, 2014)'
_computing_structure_solution 'SHELXS-97 (Sheldrick, 1990)'
_diffrn_ambient_temperature 293(2)
_diffrn_measured_fraction_theta_full 0.994
_diffrn_measured_fraction_theta_max 0.967
_diffrn_measurement_device_type 'SuperNova, Dual, Cu at zero, Atlas'
_diffrn_radiation_type CuK\a
_diffrn_radiation_wavelength 1.54184
_diffrn_reflns_av_R_equivalents 0.0255
_diffrn_reflns_av_unetI/netI 0.0254
_diffrn_reflns_Laue_measured_fraction_full 0.994
_diffrn_reflns_Laue_measured_fraction_max 0.967
_diffrn_reflns_limit_h_max 14
_diffrn_reflns_limit_h_min -14
_diffrn_reflns_limit_k_max 6
_diffrn_reflns_limit_k_min -10
_diffrn_reflns_limit_l_max 13
_diffrn_reflns_limit_l_min -15
_diffrn_reflns_number 4562
_diffrn_reflns_point_group_measured_fraction_full 0.994
_diffrn_reflns_point_group_measured_fraction_max 0.967
_diffrn_reflns_theta_full 67.684
_diffrn_reflns_theta_max 73.228
_diffrn_reflns_theta_min 6.426
_diffrn_source 'fine-focus sealed tube'
_exptl_absorpt_coefficient_mu 0.554
_exptl_crystal_colour colorless
_exptl_crystal_density_diffrn 1.128
_exptl_crystal_description block
_exptl_crystal_F_000 440
_exptl_crystal_size_max 0.140
_exptl_crystal_size_mid 0.120
_exptl_crystal_size_min 0.110
_refine_diff_density_max 0.147
_refine_diff_density_min -0.142
_refine_diff_density_rms 0.032
_refine_ls_extinction_coef 0.032(3)
_refine_ls_extinction_expression Fc^*^=kFc[1+0.001xFc^2^\l^3^/sin(2\q)]^-1/4^
_refine_ls_extinction_method 'SHELXL-2014/8 (Sheldrick 2014'
_refine_ls_goodness_of_fit_ref 1.043
_refine_ls_hydrogen_treatment constr
_refine_ls_matrix_type full
_refine_ls_number_parameters 137
_refine_ls_number_reflns 2327
_refine_ls_number_restraints 0
_refine_ls_restrained_S_all 1.043
_refine_ls_R_factor_all 0.0607
_refine_ls_R_factor_gt 0.0517
_refine_ls_shift/su_max 0.008
_refine_ls_shift/su_mean 0.002
_refine_ls_structure_factor_coef Fsqd
_refine_ls_weighting_details 'w=1/[\s^2^(Fo^2^)+(0.0863P)^2^+0.1543P] where P=(Fo^2^+2Fc^2^)/3'
_refine_ls_weighting_scheme calc
_refine_ls_wR_factor_gt 0.1499
_refine_ls_wR_factor_ref 0.1626
_reflns_Friedel_coverage 0.000
_reflns_number_gt 1916
_reflns_number_total 2327
_reflns_threshold_expression 'I > 2\s(I)'
_cod_data_source_file ic6b01028_si_002.cif
_cod_data_source_block L3
_cod_original_cell_volume 1196.56(13)
_cod_database_code 4344890
_shelx_shelxl_version_number 2014/8
_shelx_space_group_comment
;
The symmetry employed for this shelxl refinement is uniquely defined
by the following loop, which should always be used as a source of
symmetry information in preference to the above space-group names.
They are only intended as comments.
;
_shelx_estimated_absorpt_t_min 0.926
_shelx_estimated_absorpt_t_max 0.942

loop_
_space_group_symop_operation_xyz
'x, y, z'
'-x+1/2, y+1/2, -z+1/2'
'-x, -y, -z'
'x-1/2, -y-1/2, z-1/2'

loop_
_atom_site_label
_atom_site_type_symbol
_atom_site_fract_x
_atom_site_fract_y
_atom_site_fract_z
_atom_site_U_iso_or_equiv
_atom_site_adp_type
_atom_site_occupancy
_atom_site_site_symmetry_order
_atom_site_calc_flag
_atom_site_refinement_flags_posn
_atom_site_refinement_flags_adp
O1 O 0.62299(10) 0.55040(15) 0.47576(10) 0.0762(4) Uani 1 1 d . .
N1 N 0.54531(11) 0.74004(16) 0.58741(12) 0.0630(4) Uani 1 1 d . .
H1A H 0.5075 0.6810 0.5294 0.076 Uiso 1 1 calc R U
C7 C 0.66295(12) 0.74049(17) 0.61942(12) 0.0527(4) Uani 1 1 d . .
C13 C 0.70212(12) 0.63097(17) 0.54740(12) 0.0541(4) Uani 1 1 d . .
C12 C 0.82125(14) 0.6170(2) 0.55568(15) 0.0645(4) Uani 1 1 d . .
H12 H 0.8320 0.5478 0.5026 0.077 Uiso 1 1 calc R U
C8 C 0.73664(15) 0.8311(2) 0.71096(14) 0.0669(5) Uani 1 1 d . .
H8 H 0.6973 0.8883 0.7496 0.080 Uiso 1 1 calc R U
C1 C 0.47232(15) 0.8261(2) 0.63747(17) 0.0694(5) Uani 1 1 d . .
H1 H 0.5119 0.9252 0.6683 0.083 Uiso 1 1 calc R U
C9 C 0.85859(16) 0.8503(2) 0.75402(17) 0.0780(5) Uani 1 1 d . .
H9 H 0.8877 0.9152 0.8185 0.094 Uiso 1 1 calc R U
C11 C 0.92423(15) 0.6869(2) 0.62790(18) 0.0761(5) Uani 1 1 d . .
H11 H 0.9920 0.6602 0.6136 0.091 Uiso 1 1 calc R U
C6 C 0.4582(2) 0.7347(3) 0.7360(2) 0.0892(6) Uani 1 1 d . .
H6A H 0.5349 0.7233 0.7981 0.107 Uiso 1 1 calc R U
H6B H 0.4283 0.6311 0.7089 0.107 Uiso 1 1 calc R U
C2 C 0.35430(18) 0.8613(3) 0.5421(2) 0.0952(7) Uani 1 1 d . .
H2A H 0.3174 0.7644 0.5060 0.114 Uiso 1 1 calc R U
H2B H 0.3672 0.9252 0.4832 0.114 Uiso 1 1 calc R U
C4 C 0.2560(3) 0.8531(4) 0.6876(4) 0.1610(17) Uani 1 1 d . .
H4A H 0.2074 0.9123 0.7202 0.193 Uiso 1 1 calc R U
H4B H 0.2147 0.7564 0.6566 0.193 Uiso 1 1 calc R U
C3 C 0.2717(2) 0.9468(4) 0.5896(4) 0.1403(13) Uani 1 1 d . .
H3A H 0.1950 0.9622 0.5280 0.168 Uiso 1 1 calc R U
H3B H 0.3045 1.0487 0.6183 0.168 Uiso 1 1 calc R U
C5 C 0.3733(3) 0.8162(3) 0.7819(3) 0.1324(13) Uani 1 1 d . .
H5A H 0.3599 0.7500 0.8393 0.159 Uiso 1 1 calc R U
H5B H 0.4094 0.9125 0.8200 0.159 Uiso 1 1 calc R U
C10 C 0.94276(16) 0.7902(3) 0.71798(19) 0.0825(6) Uani 1 1 d . .
H10 H 1.0206 0.8220 0.7580 0.099 Uiso 1 1 calc R U

loop_
_atom_site_aniso_label
_atom_site_aniso_U_11
_atom_site_aniso_U_22
_atom_site_aniso_U_33
_atom_site_aniso_U_23
_atom_site_aniso_U_13
_atom_site_aniso_U_12
O1 0.0635(7) 0.0858(9) 0.0777(8) -0.0313(6) 0.0242(6) -0.0067(6)
N1 0.0536(7) 0.0657(8) 0.0704(8) -0.0162(6) 0.0239(6) -0.0016(6)
C7 0.0546(8) 0.0526(8) 0.0525(7) -0.0006(6) 0.0214(6) -0.0011(6)
C13 0.0556(8) 0.0544(8) 0.0522(7) -0.0016(6) 0.0199(6) -0.0003(6)
C12 0.0626(9) 0.0669(9) 0.0709(9) -0.0037(8) 0.0329(7) 0.0024(7)
C8 0.0660(9) 0.0712(10) 0.0667(9) -0.0181(8) 0.0280(7) -0.0081(8)
C1 0.0645(9) 0.0595(9) 0.0954(12) -0.0155(8) 0.0427(9) -0.0028(7)
C9 0.0677(10) 0.0854(12) 0.0749(11) -0.0214(9) 0.0195(8) -0.0187(9)
C11 0.0566(9) 0.0812(12) 0.0963(13) 0.0005(10) 0.0349(9) 0.0011(8)
C6 0.1116(16) 0.0805(13) 0.0958(14) -0.0166(11) 0.0619(12) -0.0118(11)
C2 0.0733(12) 0.0855(14) 0.1312(19) 0.0056(13) 0.0429(12) 0.0202(10)
C4 0.132(2) 0.116(2) 0.305(5) -0.075(3) 0.163(3) -0.0358(19)
C3 0.0898(16) 0.110(2) 0.241(4) -0.016(2) 0.085(2) 0.0254(14)
C5 0.171(3) 0.1066(19) 0.184(3) -0.058(2) 0.142(3) -0.0479(19)
C10 0.0543(9) 0.0902(13) 0.0957(13) -0.0128(11) 0.0191(9) -0.0132(9)

loop_
_atom_type_symbol
_atom_type_description
_atom_type_scat_dispersion_real
_atom_type_scat_dispersion_imag
_atom_type_scat_source
C C 0.0181 0.0091 'International Tables Vol C Tables 4.2.6.8 and 6.1.1.4'
H H 0.0000 0.0000 'International Tables Vol C Tables 4.2.6.8 and 6.1.1.4'
N N 0.0311 0.0180 'International Tables Vol C Tables 4.2.6.8 and 6.1.1.4'
O O 0.0492 0.0322 'International Tables Vol C Tables 4.2.6.8 and 6.1.1.4'

loop_
_geom_angle_atom_site_label_1
_geom_angle_atom_site_label_2
_geom_angle_atom_site_label_3
_geom_angle
C7 N1 C1 128.62(13)
C7 N1 H1A 115.7
C1 N1 H1A 115.7
N1 C7 C8 122.60(14)
N1 C7 C13 111.27(12)
C8 C7 C13 126.12(14)
O1 C13 C12 120.07(14)
O1 C13 C7 116.37(13)
C12 C13 C7 123.56(13)
C11 C12 C13 131.83(16)
C11 C12 H12 114.1
C13 C12 H12 114.1
C9 C8 C7 130.78(16)
C9 C8 H8 114.6
C7 C8 H8 114.6
N1 C1 C2 108.38(16)
N1 C1 C6 110.53(15)
C2 C1 C6 112.25(18)
N1 C1 H1 108.5
C2 C1 H1 108.5
C6 C1 H1 108.5
C10 C9 C8 130.83(18)
C10 C9 H9 114.6
C8 C9 H9 114.6
C12 C11 C10 130.17(17)
C12 C11 H11 114.9
C10 C11 H11 114.9
C1 C6 C5 111.1(2)
C1 C6 H6A 109.4
C5 C6 H6A 109.4
C1 C6 H6B 109.4
C5 C6 H6B 109.4
H6A C6 H6B 108.0
C1 C2 C3 111.1(2)
C1 C2 H2A 109.4
C3 C2 H2A 109.4
C1 C2 H2B 109.4
C3 C2 H2B 109.4
H2A C2 H2B 108.0
C5 C4 C3 111.7(2)
C5 C4 H4A 109.3
C3 C4 H4A 109.3
C5 C4 H4B 109.3
C3 C4 H4B 109.3
H4A C4 H4B 107.9
C2 C3 C4 110.4(2)
C2 C3 H3A 109.6
C4 C3 H3A 109.6
C2 C3 H3B 109.6
C4 C3 H3B 109.6
H3A C3 H3B 108.1
C4 C5 C6 112.5(3)
C4 C5 H5A 109.1
C6 C5 H5A 109.1
C4 C5 H5B 109.1
C6 C5 H5B 109.1
H5A C5 H5B 107.8
C9 C10 C11 126.38(17)
C9 C10 H10 116.8
C11 C10 H10 116.8

loop_
_geom_bond_atom_site_label_1
_geom_bond_atom_site_label_2
_geom_bond_distance
O1 C13 1.2478(18)
N1 C7 1.3317(19)
N1 C1 1.4548(19)
N1 H1A 0.8600
C7 C8 1.393(2)
C7 C13 1.488(2)
C13 C12 1.414(2)
C12 C11 1.376(2)
C12 H12 0.9300
C8 C9 1.384(2)
C8 H8 0.9300
C1 C2 1.513(3)
C1 C6 1.513(3)
C1 H1 0.9800
C9 C10 1.357(3)
C9 H9 0.9300
C11 C10 1.377(3)
C11 H11 0.9300
C6 C5 1.517(3)
C6 H6A 0.9700
C6 H6B 0.9700
C2 C3 1.524(3)
C2 H2A 0.9700
C2 H2B 0.9700
C4 C5 1.505(6)
C4 C3 1.526(5)
C4 H4A 0.9700
C4 H4B 0.9700
C3 H3A 0.9700
C3 H3B 0.9700
C5 H5A 0.9700
C5 H5B 0.9700
C10 H10 0.9300
